data_4036112
loop_
_publ_author_name
'Tepper, Ronny'
'Schulze, Benjamin'
'J\"ager, Michael'
'Friebe, Christian'
'Scharf, Daniel H.'
'G\"orls, Helmar'
'Schubert, Ulrich S.'

_publ_section_title
;
 Anion receptors based on halogen bonding with halo-1,2,3-triazoliums.
;
_journal_issue 6
_journal_name_full 'The Journal of organic chemistry'
_journal_page_first 3139
_journal_page_last 3150
_journal_paper_doi 10.1021/acs.joc.5b00028
_journal_volume 80
_journal_year 2015
_chemical_formula_moiety 'C30 H32 I2 N6, 2(B F4), C H4 O'
_chemical_formula_sum 'C31 H36 B2 F8 I2 N6 O'
_chemical_formula_weight 936.08
_space_group_IT_number 14
_space_group_name_Hall '-P 2yn'
_space_group_name_H-M_alt 'P 1 21/n 1'
_symmetry_cell_setting monoclinic
_symmetry_space_group_name_Hall '-P 2yn'
_symmetry_space_group_name_H-M 'P 1 21/n 1'
_atom_sites_solution_hydrogens geom
_atom_sites_solution_primary direct
_atom_sites_solution_secondary difmap
_audit_creation_method SHELXL-97
_cell_angle_alpha 90.00
_cell_angle_beta 103.8000(10)
_cell_angle_gamma 90.00
_cell_formula_units_Z 8
_cell_length_a 22.7691(8)
_cell_length_b 11.3418(4)
_cell_length_c 28.9887(10)
_cell_measurement_temperature 133(2)
_cell_volume 7270.0(4)
_computing_cell_refinement DENZO
_computing_data_collection COLLECT
_computing_data_reduction DENZO
_computing_molecular_graphics SHELXTL/PC
_computing_publication_material SHELXL-97
_computing_structure_refinement 'SHELXL-97 (Sheldrick, 2008)'
_computing_structure_solution 'SHELXS-97 (Sheldrick, 2008)'
_diffrn_ambient_temperature 133(2)
_diffrn_measured_fraction_theta_full 0.957
_diffrn_measured_fraction_theta_max 0.957
_diffrn_measurement_device_type KappaCCD
_diffrn_measurement_method 'phi- + omega-scan'
_diffrn_radiation_monochromator graphite
_diffrn_radiation_source 'fine-focus sealed tube'
_diffrn_radiation_type MoK\a
_diffrn_radiation_wavelength 0.71073
_diffrn_reflns_av_R_equivalents 0.0244
_diffrn_reflns_av_sigmaI/netI 0.0304
_diffrn_reflns_limit_h_max 29
_diffrn_reflns_limit_h_min -19
_diffrn_reflns_limit_k_max 14
_diffrn_reflns_limit_k_min -13
_diffrn_reflns_limit_l_max 37
_diffrn_reflns_limit_l_min -25
_diffrn_reflns_number 48191
_diffrn_reflns_theta_full 27.48
_diffrn_reflns_theta_max 27.48
_diffrn_reflns_theta_min 1.03
_exptl_absorpt_coefficient_mu 1.806
_exptl_absorpt_correction_T_max 0.9943
_exptl_absorpt_correction_T_min 0.8334
_exptl_absorpt_correction_type multi-scan
_exptl_absorpt_process_details 'SADABS, Bruker-AXS, 2002'
_exptl_crystal_colour colourless
_exptl_crystal_density_diffrn 1.710
_exptl_crystal_density_method 'not measured'
_exptl_crystal_description prism
_exptl_crystal_F_000 3680
_exptl_crystal_size_max 0.046
_exptl_crystal_size_mid 0.035
_exptl_crystal_size_min 0.035
_refine_diff_density_max 2.120
_refine_diff_density_min -0.950
_refine_diff_density_rms 0.109
_refine_ls_extinction_method none
_refine_ls_goodness_of_fit_ref 1.037
_refine_ls_hydrogen_treatment constr
_refine_ls_matrix_type full
_refine_ls_number_parameters 919
_refine_ls_number_reflns 15942
_refine_ls_number_restraints 0
_refine_ls_restrained_S_all 1.037
_refine_ls_R_factor_all 0.0542
_refine_ls_R_factor_gt 0.0400
_refine_ls_shift/su_max 0.003
_refine_ls_shift/su_mean 0.002
_refine_ls_structure_factor_coef Fsqd
_refine_ls_weighting_details 'calc w=1/[\s^2^(Fo^2^)+(0.0301P)^2^+29.3719P] where P=(Fo^2^+2Fc^2^)/3'
_refine_ls_weighting_scheme calc
_refine_ls_wR_factor_gt 0.0870
_refine_ls_wR_factor_ref 0.0935
_reflns_number_gt 12731
_reflns_number_total 15942
_reflns_threshold_expression >2sigma(I)
_cod_data_source_file jo5b00028_si_002.cif
_cod_data_source_block FO5107
_cod_original_sg_symbol_H-M 'P 21/n'
_cod_database_code 4036112
_publcif_datablock.id {2ce38889-c932-41ea-8ac3-883a2ec3c490}

loop_
_symmetry_equiv_pos_as_xyz
'x, y, z'
'-x+1/2, y+1/2, -z+1/2'
'-x, -y, -z'
'x-1/2, -y-1/2, z-1/2'

loop_
_atom_site_label
_atom_site_type_symbol
_atom_site_fract_x
_atom_site_fract_y
_atom_site_fract_z
_atom_site_U_iso_or_equiv
_atom_site_adp_type
_atom_site_occupancy
_atom_site_symmetry_multiplicity
_atom_site_calc_flag
_atom_site_refinement_flags
_atom_site_disorder_assembly
_atom_site_disorder_group
I1A I 0.793015(10) 0.20519(2) 0.199888(9) 0.01919(6) Uani 1 1 d . . .
I2A I 1.029544(11) 0.75066(2) 0.319731(9) 0.02163(7) Uani 1 1 d . . .
N1A N 0.90254(14) 0.3156(3) 0.11013(11) 0.0203(7) Uani 1 1 d . . .
N2A N 0.86017(15) 0.2601(3) 0.07856(12) 0.0225(7) Uani 1 1 d . . .
N3A N 0.82270(14) 0.2194(3) 0.10349(12) 0.0198(7) Uani 1 1 d . . .
N4A N 0.87764(13) 0.5384(3) 0.31701(11) 0.0176(7) Uani 1 1 d . . .
N5A N 0.86642(13) 0.6245(3) 0.34433(11) 0.0187(7) Uani 1 1 d . . .
N6A N 0.91160(13) 0.7003(3) 0.34647(11) 0.0157(6) Uani 1 1 d . . .
C1A C 0.91209(15) 0.4334(3) 0.22798(13) 0.0150(7) Uani 1 1 d . . .
H1AA H 0.8702 0.4515 0.2212 0.018 Uiso 1 1 calc R . .
C2A C 0.95081(15) 0.4773(3) 0.26895(13) 0.0147(7) Uani 1 1 d . . .
C3A C 1.01271(15) 0.4510(3) 0.27836(13) 0.0164(8) Uani 1 1 d . . .
H3AA H 1.0394 0.4806 0.3063 0.020 Uiso 1 1 calc R . .
C4A C 1.03481(16) 0.3824(4) 0.24715(14) 0.0195(8) Uani 1 1 d . . .
H4AA H 1.0769 0.3656 0.2537 0.023 Uiso 1 1 calc R . .
C5A C 0.99674(16) 0.3374(4) 0.20628(14) 0.0178(8) Uani 1 1 d . . .
H5AA H 1.0124 0.2899 0.1850 0.021 Uiso 1 1 calc R . .
C6A C 0.93481(16) 0.3629(3) 0.19687(13) 0.0162(8) Uani 1 1 d . . .
C7A C 0.89332(16) 0.3119(4) 0.15486(13) 0.0170(8) Uani 1 1 d . . .
C8A C 0.84052(16) 0.2491(3) 0.15029(13) 0.0169(8) Uani 1 1 d . . .
C9A C 0.94966(18) 0.3786(4) 0.09289(15) 0.0241(9) Uani 1 1 d . . .
H9AA H 0.9357 0.3919 0.0586 0.036 Uiso 1 1 calc R . .
H9AB H 0.9867 0.3313 0.0993 0.036 Uiso 1 1 calc R . .
H9AC H 0.9579 0.4547 0.1092 0.036 Uiso 1 1 calc R . .
C10A C 0.76994(16) 0.1515(4) 0.07949(13) 0.0187(8) Uani 1 1 d . . .
C11A C 0.77157(17) 0.0291(4) 0.08458(14) 0.0233(9) Uani 1 1 d . . .
C12A C 0.72108(18) -0.0327(4) 0.05986(15) 0.0257(9) Uani 1 1 d . . .
H12A H 0.7200 -0.1160 0.0632 0.031 Uiso 1 1 calc R . .
C13A C 0.67185(18) 0.0242(4) 0.03016(15) 0.0261(10) Uani 1 1 d . . .
C14A C 0.67255(18) 0.1460(4) 0.02702(14) 0.0245(9) Uani 1 1 d . . .
H14A H 0.6388 0.1850 0.0073 0.029 Uiso 1 1 calc R . .
C15A C 0.72121(17) 0.2133(4) 0.05184(14) 0.0212(8) Uani 1 1 d . . .
C16A C 0.82505(19) -0.0355(4) 0.11532(17) 0.0321(11) Uani 1 1 d . . .
H16A H 0.8621 -0.0128 0.1059 0.048 Uiso 1 1 calc R . .
H16B H 0.8189 -0.1208 0.1112 0.048 Uiso 1 1 calc R . .
H16C H 0.8288 -0.0149 0.1487 0.048 Uiso 1 1 calc R . .
C17A C 0.6190(2) -0.0455(5) 0.00204(17) 0.0377(12) Uani 1 1 d . . .
H17A H 0.5939 0.0053 -0.0222 0.057 Uiso 1 1 calc R . .
H17B H 0.5948 -0.0749 0.0234 0.057 Uiso 1 1 calc R . .
H17C H 0.6339 -0.1123 -0.0134 0.057 Uiso 1 1 calc R . .
C18A C 0.72054(19) 0.3461(4) 0.04908(17) 0.0307(10) Uani 1 1 d . . .
H18A H 0.7581 0.3738 0.0418 0.046 Uiso 1 1 calc R . .
H18B H 0.7172 0.3789 0.0796 0.046 Uiso 1 1 calc R . .
H18C H 0.6859 0.3719 0.0241 0.046 Uiso 1 1 calc R . .
C19A C 0.92854(15) 0.5566(3) 0.30109(13) 0.0152(8) Uani 1 1 d . . .
C20A C 0.95118(15) 0.6624(3) 0.32103(12) 0.0152(8) Uani 1 1 d . . .
C21A C 0.83750(17) 0.4346(4) 0.31101(16) 0.0252(9) Uani 1 1 d . . .
H21A H 0.8168 0.4318 0.3370 0.038 Uiso 1 1 calc R . .
H21B H 0.8616 0.3627 0.3115 0.038 Uiso 1 1 calc R . .
H21C H 0.8075 0.4402 0.2806 0.038 Uiso 1 1 calc R . .
C22A C 0.91146(16) 0.8098(4) 0.37210(14) 0.0185(8) Uani 1 1 d . . .
C23A C 0.88060(16) 0.9054(4) 0.34730(15) 0.0220(9) Uani 1 1 d . . .
C24A C 0.87803(18) 1.0069(4) 0.37365(17) 0.0285(10) Uani 1 1 d . . .
H24A H 0.8577 1.0742 0.3580 0.034 Uiso 1 1 calc R . .
C25A C 0.90426(19) 1.0134(4) 0.42212(17) 0.0305(10) Uani 1 1 d . . .
C26A C 0.93570(18) 0.9165(4) 0.44444(16) 0.0286(10) Uani 1 1 d . . .
H26A H 0.9550 0.9217 0.4773 0.034 Uiso 1 1 calc R . .
C27A C 0.93999(17) 0.8115(4) 0.42031(14) 0.0219(9) Uani 1 1 d . . .
C28A C 0.85195(18) 0.8989(4) 0.29503(15) 0.0274(10) Uani 1 1 d . . .
H28A H 0.8244 0.8313 0.2886 0.041 Uiso 1 1 calc R . .
H28B H 0.8835 0.8896 0.2775 0.041 Uiso 1 1 calc R . .
H28C H 0.8293 0.9715 0.2849 0.041 Uiso 1 1 calc R . .
C29A C 0.8977(2) 1.1237(5) 0.4494(2) 0.0476(14) Uani 1 1 d . . .
H29A H 0.9141 1.1910 0.4354 0.071 Uiso 1 1 calc R . .
H29B H 0.9199 1.1143 0.4826 0.071 Uiso 1 1 calc R . .
H29C H 0.8548 1.1375 0.4480 0.071 Uiso 1 1 calc R . .
C30A C 0.9742(2) 0.7058(4) 0.44472(14) 0.0290(10) Uani 1 1 d . . .
H30A H 0.9474 0.6371 0.4403 0.044 Uiso 1 1 calc R . .
H30B H 0.9888 0.7222 0.4787 0.044 Uiso 1 1 calc R . .
H30C H 1.0088 0.6896 0.4310 0.044 Uiso 1 1 calc R . .
I1B I 0.967222(11) -0.30161(3) 0.172087(10) 0.02398(7) Uani 1 1 d . . .
I2B I 1.202686(10) 0.24490(2) 0.294799(9) 0.02027(7) Uani 1 1 d . . .
N1B N 1.12130(13) -0.0917(3) 0.17853(11) 0.0177(7) Uani 1 1 d . . .
N2B N 1.13356(14) -0.1793(3) 0.15238(12) 0.0199(7) Uani 1 1 d . . .
N3B N 1.08746(13) -0.2540(3) 0.14930(11) 0.0173(7) Uani 1 1 d . . .
N4B N 1.09190(14) 0.1334(3) 0.38355(11) 0.0194(7) Uani 1 1 d . . .
N5B N 1.13366(14) 0.1905(3) 0.41506(12) 0.0208(7) Uani 1 1 d . . .
N6B N 1.17117(14) 0.2321(3) 0.39002(12) 0.0203(7) Uani 1 1 d . . .
C1B C 1.08395(15) 0.0154(3) 0.26591(13) 0.0158(8) Uani 1 1 d . . .
H1BA H 1.1260 -0.0020 0.2731 0.019 Uiso 1 1 calc R . .
C2B C 1.06044(16) 0.0848(3) 0.29661(13) 0.0167(8) Uani 1 1 d . . .
C3B C 0.99835(16) 0.1095(4) 0.28671(14) 0.0192(8) Uani 1 1 d . . .
H3BA H 0.9822 0.1562 0.3079 0.023 Uiso 1 1 calc R . .
C4B C 0.96085(16) 0.0648(4) 0.24549(14) 0.0208(9) Uani 1 1 d . . .
H4BA H 0.9187 0.0809 0.2386 0.025 Uiso 1 1 calc R . .
C5B C 0.98381(16) -0.0025(4) 0.21443(13) 0.0181(8) Uani 1 1 d . . .
H5BA H 0.9577 -0.0312 0.1861 0.022 Uiso 1 1 calc R . .
C6B C 1.04589(15) -0.0288(3) 0.22450(13) 0.0156(8) Uani 1 1 d . . .
C7B C 1.06912(15) -0.1080(4) 0.19291(13) 0.0160(8) Uani 1 1 d . . .
C8B C 1.04674(15) -0.2144(4) 0.17321(13) 0.0159(8) Uani 1 1 d . . .
C9B C 1.16158(17) 0.0116(4) 0.18474(15) 0.0243(9) Uani 1 1 d . . .
H9BA H 1.1835 0.0129 0.1595 0.036 Uiso 1 1 calc R . .
H9BB H 1.1906 0.0070 0.2157 0.036 Uiso 1 1 calc R . .
H9BC H 1.1375 0.0837 0.1832 0.036 Uiso 1 1 calc R . .
C10B C 1.09020(16) -0.3671(3) 0.12664(14) 0.0180(8) Uani 1 1 d . . .
C11B C 1.06385(17) -0.3781(4) 0.07840(14) 0.0217(9) Uani 1 1 d . . .
C12B C 1.07191(18) -0.4875(4) 0.05805(15) 0.0256(9) Uani 1 1 d . . .
H12B H 1.0546 -0.4993 0.0252 0.031 Uiso 1 1 calc R . .
C13B C 1.10409(18) -0.5786(4) 0.08401(16) 0.0272(10) Uani 1 1 d . . .
C14B C 1.12730(17) -0.5633(4) 0.13278(16) 0.0251(9) Uani 1 1 d . . .
H14B H 1.1478 -0.6270 0.1510 0.030 Uiso 1 1 calc R . .
C15B C 1.12127(16) -0.4578(4) 0.15522(14) 0.0212(9) Uani 1 1 d . . .
C16B C 1.0287(2) -0.2792(4) 0.05017(15) 0.0302(10) Uani 1 1 d . . .
H16D H 1.0529 -0.2069 0.0554 0.045 Uiso 1 1 calc R . .
H16E H 0.9911 -0.2668 0.0604 0.045 Uiso 1 1 calc R . .
H16F H 1.0191 -0.2994 0.0163 0.045 Uiso 1 1 calc R . .
C17B C 1.1161(2) -0.6917(5) 0.06054(19) 0.0394(12) Uani 1 1 d . . .
H17D H 1.1092 -0.7590 0.0798 0.059 Uiso 1 1 calc R . .
H17E H 1.1582 -0.6926 0.0577 0.059 Uiso 1 1 calc R . .
H17F H 1.0889 -0.6972 0.0289 0.059 Uiso 1 1 calc R . .
C18B C 1.14756(18) -0.4403(4) 0.20757(14) 0.0276(10) Uani 1 1 d . . .
H18D H 1.1719 -0.5093 0.2205 0.041 Uiso 1 1 calc R . .
H18E H 1.1147 -0.4306 0.2238 0.041 Uiso 1 1 calc R . .
H18F H 1.1731 -0.3698 0.2125 0.041 Uiso 1 1 calc R . .
C19B C 1.10132(16) 0.1369(3) 0.33903(13) 0.0168(8) Uani 1 1 d . . .
C20B C 1.15382(16) 0.2003(4) 0.34351(13) 0.0180(8) Uani 1 1 d . . .
C21B C 1.04554(18) 0.0682(4) 0.40088(15) 0.0253(9) Uani 1 1 d . . .
H21D H 1.0407 -0.0107 0.3867 0.038 Uiso 1 1 calc R . .
H21E H 1.0070 0.1106 0.3920 0.038 Uiso 1 1 calc R . .
H21F H 1.0581 0.0612 0.4355 0.038 Uiso 1 1 calc R . .
C22B C 1.22248(16) 0.3044(4) 0.41348(13) 0.0201(8) Uani 1 1 d . . .
C23B C 1.27357(17) 0.2452(4) 0.43959(13) 0.0206(8) Uani 1 1 d . . .
C24B C 1.32060(17) 0.3165(4) 0.46417(14) 0.0249(9) Uani 1 1 d . . .
H24B H 1.3559 0.2802 0.4829 0.030 Uiso 1 1 calc R . .
C25B C 1.31758(18) 0.4381(4) 0.46222(14) 0.0273(10) Uani 1 1 d . . .
C26B C 1.26643(18) 0.4916(4) 0.43392(15) 0.0272(10) Uani 1 1 d . . .
H26B H 1.2650 0.5751 0.4314 0.033 Uiso 1 1 calc R . .
C27B C 1.21740(17) 0.4255(4) 0.40921(15) 0.0239(9) Uani 1 1 d . . .
C28B C 1.27761(19) 0.1126(4) 0.44078(16) 0.0297(10) Uani 1 1 d . . .
H28D H 1.2405 0.0797 0.4471 0.044 Uiso 1 1 calc R . .
H28E H 1.3124 0.0882 0.4659 0.044 Uiso 1 1 calc R . .
H28F H 1.2825 0.0836 0.4101 0.044 Uiso 1 1 calc R . .
C29B C 1.3690(2) 0.5126(5) 0.49056(18) 0.0420(13) Uani 1 1 d . . .
H29D H 1.3531 0.5888 0.4980 0.063 Uiso 1 1 calc R . .
H29E H 1.3990 0.5254 0.4719 0.063 Uiso 1 1 calc R . .
H29F H 1.3880 0.4718 0.5202 0.063 Uiso 1 1 calc R . .
C30B C 1.16206(19) 0.4851(4) 0.37908(18) 0.0368(12) Uani 1 1 d . . .
H30D H 1.1263 0.4614 0.3900 0.055 Uiso 1 1 calc R . .
H30E H 1.1570 0.4618 0.3458 0.055 Uiso 1 1 calc R . .
H30F H 1.1670 0.5709 0.3819 0.055 Uiso 1 1 calc R . .
B1A B 0.71873(19) 0.1574(5) 0.30670(18) 0.0254(11) Uani 1 1 d . . .
F11A F 0.7602(2) 0.2315(4) 0.3279(2) 0.1152(19) Uani 1 1 d . . .
F12A F 0.72492(18) 0.1260(4) 0.26394(13) 0.0722(11) Uani 1 1 d . . .
F13A F 0.65959(14) 0.1926(3) 0.30269(15) 0.0692(11) Uani 1 1 d . . .
F14A F 0.72492(14) 0.0489(3) 0.33340(12) 0.0592(9) Uani 1 1 d . . .
B1B B 1.28429(19) 0.2952(5) 0.19391(17) 0.0252(11) Uani 1 1 d . . .
F11B F 1.2445(2) 0.2171(4) 0.1734(2) 0.1144(19) Uani 1 1 d . . .
F12B F 1.27536(18) 0.3303(4) 0.23554(13) 0.0716(11) Uani 1 1 d . . .
F13B F 1.27699(15) 0.4040(4) 0.16621(13) 0.0697(11) Uani 1 1 d . . .
F14B F 1.34386(13) 0.2642(3) 0.19914(14) 0.0608(10) Uani 1 1 d . . .
B2A B 1.0084(2) 0.0831(5) 0.09681(17) 0.0308(12) Uani 1 1 d . . .
F21A F 0.9533(2) 0.0811(5) 0.1118(2) 0.0397(13) Uiso 0.50 1 d P A 1
F22A F 1.0305(3) -0.0200(6) 0.0952(2) 0.0410(14) Uiso 0.50 1 d P A 1
F21C F 0.9667(3) -0.0051(6) 0.1030(2) 0.0518(16) Uiso 0.50 1 d P A 2
F22C F 1.0593(3) 0.0058(5) 0.09098(19) 0.0340(12) Uiso 0.50 1 d P A 2
F23A F 1.03924(17) 0.1539(3) 0.13309(10) 0.0603(10) Uani 1 1 d . A .
F24A F 0.99233(13) 0.1435(2) 0.05465(9) 0.0378(7) Uani 1 1 d . A .
B2B B 0.9867(2) 0.3713(6) 0.39885(18) 0.0333(13) Uani 1 1 d . . .
F21B F 0.93453(16) 0.4212(3) 0.40601(12) 0.0671(10) Uani 1 1 d . . .
F22B F 0.9706(2) 0.2975(3) 0.36085(11) 0.0739(12) Uani 1 1 d . . .
F23B F 1.02130(15) 0.4684(3) 0.39031(11) 0.0629(10) Uani 1 1 d . . .
F24B F 1.01609(13) 0.3113(3) 0.43939(9) 0.0416(7) Uani 1 1 d . . .
C1MB C 1.3287(4) 0.3276(7) 0.0653(3) 0.086(3) Uani 1 1 d . . .
H1M1 H 1.3474 0.3456 0.0389 0.129 Uiso 1 1 calc R . .
H1M2 H 1.2846 0.3275 0.0536 0.129 Uiso 1 1 calc R . .
H1M3 H 1.3422 0.2498 0.0783 0.129 Uiso 1 1 calc R . .
C1MA C 0.6733(4) 0.1247(6) 0.4372(2) 0.073(2) Uani 1 1 d . . .
H1M4 H 0.7175 0.1235 0.4472 0.109 Uiso 1 1 calc R . .
H1M5 H 0.6563 0.1000 0.4638 0.109 Uiso 1 1 calc R . .
H1M6 H 0.6595 0.2048 0.4275 0.109 Uiso 1 1 calc R . .
O1MA O 0.65408(18) 0.0481(4) 0.39941(15) 0.0521(10) Uani 1 1 d . . .
H1MA H 0.6754 0.0577 0.3797 0.078 Uiso 1 1 calc R . .
O1MB O 1.34532(19) 0.4116(4) 0.10020(17) 0.0575(11) Uani 1 1 d . . .
H1MB H 1.3272 0.3992 0.1218 0.086 Uiso 1 1 calc R . .

loop_
_atom_site_aniso_label
_atom_site_aniso_U_11
_atom_site_aniso_U_22
_atom_site_aniso_U_33
_atom_site_aniso_U_23
_atom_site_aniso_U_13
_atom_site_aniso_U_12
I1A 0.01396(11) 0.02210(14) 0.02225(12) -0.00042(11) 0.00577(9) -0.00218(9)
I2A 0.01876(12) 0.02136(15) 0.02567(13) -0.00201(11) 0.00709(10) -0.00762(10)
N1A 0.0202(15) 0.0204(19) 0.0214(16) -0.0070(14) 0.0074(13) -0.0055(13)
N2A 0.0238(16) 0.024(2) 0.0205(16) -0.0055(15) 0.0075(13) -0.0073(14)
N3A 0.0158(14) 0.0207(19) 0.0224(16) -0.0052(14) 0.0038(13) -0.0024(13)
N4A 0.0139(14) 0.0170(18) 0.0221(16) -0.0034(14) 0.0045(12) -0.0019(12)
N5A 0.0139(14) 0.0196(19) 0.0233(17) -0.0034(14) 0.0060(13) -0.0043(12)
N6A 0.0165(14) 0.0137(17) 0.0164(15) -0.0017(13) 0.0029(12) -0.0011(12)
C1A 0.0119(15) 0.0129(19) 0.0204(18) 0.0019(15) 0.0042(14) -0.0014(13)
C2A 0.0141(16) 0.0128(19) 0.0176(17) 0.0024(15) 0.0048(14) -0.0008(14)
C3A 0.0130(16) 0.016(2) 0.0193(18) 0.0004(16) 0.0019(14) -0.0021(14)
C4A 0.0116(15) 0.020(2) 0.027(2) 0.0054(17) 0.0050(15) 0.0008(14)
C5A 0.0176(17) 0.016(2) 0.0228(19) -0.0021(16) 0.0097(15) -0.0006(15)
C6A 0.0162(16) 0.014(2) 0.0181(18) -0.0008(15) 0.0045(14) -0.0040(14)
C7A 0.0159(16) 0.018(2) 0.0179(18) -0.0029(16) 0.0054(14) -0.0004(14)
C8A 0.0158(16) 0.016(2) 0.0182(18) -0.0024(16) 0.0035(14) -0.0002(14)
C9A 0.0244(19) 0.025(2) 0.025(2) -0.0024(18) 0.0101(16) -0.0080(17)
C10A 0.0173(17) 0.020(2) 0.0188(18) -0.0044(17) 0.0046(14) -0.0040(15)
C11A 0.0206(18) 0.026(2) 0.024(2) -0.0027(18) 0.0055(16) -0.0019(16)
C12A 0.029(2) 0.017(2) 0.030(2) -0.0058(18) 0.0057(18) -0.0057(17)
C13A 0.0231(19) 0.031(3) 0.023(2) -0.0094(19) 0.0038(16) -0.0071(18)
C14A 0.0222(19) 0.030(3) 0.0199(19) -0.0017(18) 0.0031(16) 0.0001(17)
C15A 0.0233(18) 0.020(2) 0.0205(19) -0.0027(17) 0.0058(15) -0.0046(16)
C16A 0.027(2) 0.023(2) 0.042(3) -0.004(2) -0.0006(19) 0.0022(18)
C17A 0.032(2) 0.039(3) 0.036(3) -0.010(2) -0.002(2) -0.012(2)
C18A 0.028(2) 0.024(2) 0.040(3) 0.003(2) 0.0072(19) -0.0001(18)
C19A 0.0121(15) 0.016(2) 0.0157(17) 0.0008(15) 0.0002(13) -0.0008(14)
C20A 0.0128(15) 0.018(2) 0.0143(17) 0.0014(15) 0.0022(13) -0.0030(14)
C21A 0.0187(18) 0.024(2) 0.036(2) -0.0084(19) 0.0117(17) -0.0114(16)
C22A 0.0155(16) 0.018(2) 0.0232(19) -0.0058(17) 0.0078(15) -0.0004(15)
C23A 0.0156(17) 0.019(2) 0.033(2) 0.0004(18) 0.0091(16) -0.0013(15)
C24A 0.0201(19) 0.020(2) 0.049(3) 0.000(2) 0.0153(19) -0.0018(16)
C25A 0.027(2) 0.023(2) 0.048(3) -0.016(2) 0.022(2) -0.0075(18)
C26A 0.025(2) 0.031(3) 0.031(2) -0.014(2) 0.0107(18) -0.0067(18)
C27A 0.0194(18) 0.024(2) 0.024(2) -0.0035(18) 0.0091(16) -0.0026(16)
C28A 0.0217(19) 0.025(2) 0.033(2) 0.007(2) 0.0021(17) -0.0011(17)
C29A 0.051(3) 0.031(3) 0.070(4) -0.026(3) 0.032(3) -0.008(2)
C30A 0.037(2) 0.029(3) 0.019(2) 0.0004(19) 0.0028(17) 0.004(2)
I1B 0.01863(12) 0.02360(15) 0.03019(14) -0.00056(12) 0.00673(10) -0.00823(10)
I2B 0.01445(11) 0.02405(15) 0.02286(13) 0.00104(11) 0.00554(9) -0.00100(9)
N1B 0.0141(14) 0.0190(18) 0.0200(16) -0.0014(14) 0.0039(12) -0.0027(13)
N2B 0.0171(15) 0.0193(19) 0.0237(17) -0.0017(14) 0.0056(13) -0.0009(13)
N3B 0.0172(14) 0.0178(18) 0.0166(15) 0.0007(14) 0.0034(12) -0.0024(13)
N4B 0.0206(15) 0.0170(18) 0.0219(16) -0.0031(14) 0.0078(13) -0.0021(13)
N5B 0.0216(15) 0.0193(19) 0.0234(17) -0.0033(15) 0.0092(13) -0.0004(13)
N6B 0.0188(15) 0.0183(18) 0.0230(16) -0.0030(14) 0.0036(13) -0.0006(13)
C1B 0.0133(15) 0.016(2) 0.0193(18) 0.0027(16) 0.0062(14) 0.0002(14)
C2B 0.0180(17) 0.013(2) 0.0191(18) 0.0007(16) 0.0047(14) -0.0026(14)
C3B 0.0196(17) 0.015(2) 0.026(2) 0.0025(17) 0.0117(16) 0.0005(15)
C4B 0.0144(16) 0.020(2) 0.028(2) 0.0080(17) 0.0031(15) 0.0011(15)
C5B 0.0138(16) 0.019(2) 0.0198(18) 0.0047(16) 0.0016(14) -0.0016(14)
C6B 0.0150(16) 0.014(2) 0.0187(18) 0.0039(15) 0.0063(14) -0.0011(14)
C7B 0.0125(15) 0.020(2) 0.0154(17) 0.0038(15) 0.0025(13) 0.0009(14)
C8B 0.0141(16) 0.019(2) 0.0148(17) 0.0001(15) 0.0039(13) -0.0024(14)
C9B 0.0176(18) 0.021(2) 0.035(2) -0.0032(19) 0.0095(17) -0.0057(16)
C10B 0.0172(17) 0.015(2) 0.0245(19) -0.0037(16) 0.0093(15) -0.0033(14)
C11B 0.0192(18) 0.026(2) 0.0204(19) 0.0006(17) 0.0055(15) -0.0013(16)
C12B 0.0227(19) 0.030(3) 0.025(2) -0.0080(19) 0.0078(16) -0.0068(17)
C13B 0.0214(19) 0.023(2) 0.040(3) -0.005(2) 0.0133(18) -0.0052(17)
C14B 0.0183(18) 0.018(2) 0.040(2) 0.0029(19) 0.0092(17) -0.0003(16)
C15B 0.0151(17) 0.024(2) 0.026(2) 0.0042(18) 0.0070(15) -0.0043(15)
C16B 0.033(2) 0.037(3) 0.019(2) 0.0010(19) 0.0031(17) 0.004(2)
C17B 0.039(3) 0.032(3) 0.052(3) -0.014(2) 0.019(2) -0.003(2)
C18B 0.025(2) 0.031(3) 0.025(2) 0.0046(19) 0.0022(17) -0.0046(18)
C19B 0.0177(17) 0.012(2) 0.0216(19) -0.0020(16) 0.0066(15) 0.0006(14)
C20B 0.0180(17) 0.017(2) 0.0200(18) -0.0012(16) 0.0060(14) 0.0014(15)
C21B 0.029(2) 0.025(2) 0.027(2) -0.0019(18) 0.0154(17) -0.0094(18)
C22B 0.0176(17) 0.023(2) 0.0189(18) -0.0048(17) 0.0038(14) -0.0050(16)
C23B 0.0215(18) 0.025(2) 0.0170(18) 0.0062(17) 0.0084(15) 0.0040(16)
C24B 0.0179(18) 0.037(3) 0.0184(19) 0.0064(18) 0.0012(15) -0.0003(17)
C25B 0.025(2) 0.035(3) 0.019(2) 0.0000(19) 0.0018(16) -0.0075(18)
C26B 0.028(2) 0.022(2) 0.030(2) -0.0042(19) 0.0028(18) -0.0039(18)
C27B 0.0210(18) 0.022(2) 0.026(2) -0.0019(18) 0.0011(16) -0.0003(16)
C28B 0.028(2) 0.028(3) 0.033(2) 0.006(2) 0.0067(18) 0.0068(18)
C29B 0.035(2) 0.045(3) 0.037(3) 0.000(2) -0.009(2) -0.014(2)
C30B 0.026(2) 0.026(3) 0.051(3) -0.003(2) -0.005(2) 0.0061(19)
B1A 0.0164(19) 0.026(3) 0.032(3) -0.010(2) 0.0030(18) -0.0034(18)
F11A 0.090(3) 0.085(3) 0.153(5) -0.031(3) -0.006(3) -0.048(3)
F12A 0.102(3) 0.072(3) 0.059(2) -0.002(2) 0.051(2) -0.002(2)
F13A 0.0452(18) 0.059(2) 0.115(3) 0.031(2) 0.043(2) 0.0208(17)
F14A 0.0412(17) 0.066(2) 0.071(2) 0.0286(19) 0.0149(16) 0.0070(16)
B1B 0.0114(18) 0.035(3) 0.027(2) -0.009(2) 0.0004(17) 0.0004(18)
F11B 0.078(3) 0.083(3) 0.164(5) -0.051(3) -0.006(3) -0.036(3)
F12B 0.094(3) 0.072(3) 0.065(2) -0.009(2) 0.050(2) -0.006(2)
F13B 0.0471(18) 0.089(3) 0.076(2) 0.042(2) 0.0212(17) 0.0211(19)
F14B 0.0314(15) 0.054(2) 0.104(3) 0.025(2) 0.0312(17) 0.0159(14)
B2A 0.033(3) 0.038(3) 0.020(2) 0.009(2) 0.005(2) -0.002(2)
F23A 0.096(3) 0.044(2) 0.0278(15) -0.0107(14) -0.0099(16) 0.0272(18)
F24A 0.0540(16) 0.0335(16) 0.0228(13) 0.0066(12) 0.0032(12) 0.0066(13)
B2B 0.032(3) 0.047(4) 0.021(2) 0.006(2) 0.007(2) 0.001(2)
F21B 0.066(2) 0.072(3) 0.060(2) -0.0131(19) 0.0089(18) 0.028(2)
F22B 0.132(3) 0.046(2) 0.0308(16) -0.0097(16) -0.0065(19) 0.039(2)
F23B 0.063(2) 0.074(3) 0.0475(19) 0.0137(18) 0.0042(16) -0.0118(19)
F24B 0.0601(18) 0.0394(18) 0.0232(13) 0.0051(12) 0.0058(12) 0.0167(14)
C1MB 0.147(8) 0.059(5) 0.064(5) -0.004(4) 0.048(5) 0.001(5)
C1MA 0.114(6) 0.048(4) 0.056(4) 0.005(3) 0.020(4) 0.012(4)
O1MA 0.054(2) 0.041(2) 0.073(3) -0.005(2) 0.039(2) -0.0088(19)
O1MB 0.066(3) 0.035(2) 0.087(3) -0.007(2) 0.050(2) -0.013(2)

loop_
_atom_type_symbol
_atom_type_description
_atom_type_scat_dispersion_real
_atom_type_scat_dispersion_imag
_atom_type_scat_source
C C 0.0033 0.0016 'International Tables Vol C Tables 4.2.6.8 and 6.1.1.4'
H H 0.0000 0.0000 'International Tables Vol C Tables 4.2.6.8 and 6.1.1.4'
B B 0.0013 0.0007 'International Tables Vol C Tables 4.2.6.8 and 6.1.1.4'
N N 0.0061 0.0033 'International Tables Vol C Tables 4.2.6.8 and 6.1.1.4'
F F 0.0171 0.0103 'International Tables Vol C Tables 4.2.6.8 and 6.1.1.4'
I I -0.4742 1.8119 'International Tables Vol C Tables 4.2.6.8 and 6.1.1.4'
O O 0.0106 0.0060 'International Tables Vol C Tables 4.2.6.8 and 6.1.1.4'

loop_
_geom_angle_atom_site_label_1
_geom_angle_atom_site_label_2
_geom_angle_atom_site_label_3
_geom_angle
N2A N1A C7A 113.1(3)
N2A N1A C9A 117.9(3)
C7A N1A C9A 128.9(3)
N1A N2A N3A 104.3(3)
N2A N3A C8A 112.3(3)
N2A N3A C10A 119.2(3)
C8A N3A C10A 128.5(3)
N5A N4A C19A 113.1(3)
N5A N4A C21A 117.3(3)
C19A N4A C21A 129.4(3)
N4A N5A N6A 104.4(3)
N5A N6A C20A 112.0(3)
N5A N6A C22A 118.8(3)
C20A N6A C22A 129.1(3)
C2A C1A C6A 120.0(3)
C2A C1A H1AA 120.0
C6A C1A H1AA 120.0
C1A C2A C3A 119.5(3)
C1A C2A C19A 121.1(3)
C3A C2A C19A 119.3(3)
C4A C3A C2A 120.0(3)
C4A C3A H3AA 120.0
C2A C3A H3AA 120.0
C3A C4A C5A 121.2(3)
C3A C4A H4AA 119.4
C5A C4A H4AA 119.4
C4A C5A C6A 119.0(4)
C4A C5A H5AA 120.5
C6A C5A H5AA 120.5
C1A C6A C5A 120.3(3)
C1A C6A C7A 119.8(3)
C5A C6A C7A 119.8(3)
N1A C7A C8A 104.7(3)
N1A C7A C6A 124.2(3)
C8A C7A C6A 131.1(4)
N3A C8A C7A 105.6(3)
N3A C8A I1A 123.7(3)
C7A C8A I1A 130.6(3)
N1A C9A H9AA 109.5
N1A C9A H9AB 109.5
H9AA C9A H9AB 109.5
N1A C9A H9AC 109.5
H9AA C9A H9AC 109.5
H9AB C9A H9AC 109.5
C15A C10A C11A 124.0(4)
C15A C10A N3A 117.5(4)
C11A C10A N3A 118.5(3)
C12A C11A C10A 116.7(4)
C12A C11A C16A 120.5(4)
C10A C11A C16A 122.7(4)
C11A C12A C13A 121.8(4)
C11A C12A H12A 119.1
C13A C12A H12A 119.1
C14A C13A C12A 118.7(4)
C14A C13A C17A 120.5(4)
C12A C13A C17A 120.7(4)
C13A C14A C15A 122.1(4)
C13A C14A H14A 118.9
C15A C14A H14A 118.9
C10A C15A C14A 116.5(4)
C10A C15A C18A 122.0(4)
C14A C15A C18A 121.5(4)
C11A C16A H16A 109.5
C11A C16A H16B 109.5
H16A C16A H16B 109.5
C11A C16A H16C 109.5
H16A C16A H16C 109.5
H16B C16A H16C 109.5
C13A C17A H17A 109.5
C13A C17A H17B 109.5
H17A C17A H17B 109.5
C13A C17A H17C 109.5
H17A C17A H17C 109.5
H17B C17A H17C 109.5
C15A C18A H18A 109.5
C15A C18A H18B 109.5
H18A C18A H18B 109.5
C15A C18A H18C 109.5
H18A C18A H18C 109.5
H18B C18A H18C 109.5
N4A C19A C20A 104.7(3)
N4A C19A C2A 124.9(3)
C20A C19A C2A 130.4(3)
N6A C20A C19A 105.8(3)
N6A C20A I2A 123.1(3)
C19A C20A I2A 131.0(3)
N4A C21A H21A 109.5
N4A C21A H21B 109.5
H21A C21A H21B 109.5
N4A C21A H21C 109.5
H21A C21A H21C 109.5
H21B C21A H21C 109.5
C27A C22A C23A 124.3(4)
C27A C22A N6A 118.0(4)
C23A C22A N6A 117.7(3)
C24A C23A C22A 116.3(4)
C24A C23A C28A 122.0(4)
C22A C23A C28A 121.7(4)
C23A C24A C25A 122.3(4)
C23A C24A H24A 118.9
C25A C24A H24A 118.9
C26A C25A C24A 118.7(4)
C26A C25A C29A 121.2(5)
C24A C25A C29A 120.1(5)
C25A C26A C27A 122.2(4)
C25A C26A H26A 118.9
C27A C26A H26A 118.9
C22A C27A C26A 116.3(4)
C22A C27A C30A 121.6(4)
C26A C27A C30A 122.1(4)
C23A C28A H28A 109.5
C23A C28A H28B 109.5
H28A C28A H28B 109.5
C23A C28A H28C 109.5
H28A C28A H28C 109.5
H28B C28A H28C 109.5
C25A C29A H29A 109.5
C25A C29A H29B 109.5
H29A C29A H29B 109.5
C25A C29A H29C 109.5
H29A C29A H29C 109.5
H29B C29A H29C 109.5
C27A C30A H30A 109.5
C27A C30A H30B 109.5
H30A C30A H30B 109.5
C27A C30A H30C 109.5
H30A C30A H30C 109.5
H30B C30A H30C 109.5
N2B N1B C7B 113.2(3)
N2B N1B C9B 117.3(3)
C7B N1B C9B 129.3(3)
N1B N2B N3B 104.2(3)
N2B N3B C8B 112.2(3)
N2B N3B C10B 118.3(3)
C8B N3B C10B 129.2(3)
N5B N4B C19B 113.1(3)
N5B N4B C21B 117.8(3)
C19B N4B C21B 128.8(3)
N4B N5B N6B 104.3(3)
N5B N6B C20B 111.9(3)
N5B N6B C22B 119.5(3)
C20B N6B C22B 128.6(3)
C2B C1B C6B 120.0(3)
C2B C1B H1BA 120.0
C6B C1B H1BA 120.0
C1B C2B C3B 120.4(3)
C1B C2B C19B 119.8(3)
C3B C2B C19B 119.7(3)
C4B C3B C2B 119.1(4)
C4B C3B H3BA 120.5
C2B C3B H3BA 120.5
C5B C4B C3B 121.0(3)
C5B C4B H4BA 119.5
C3B C4B H4BA 119.5
C4B C5B C6B 120.2(3)
C4B C5B H5BA 119.9
C6B C5B H5BA 119.9
C1B C6B C5B 119.3(3)
C1B C6B C7B 120.9(3)
C5B C6B C7B 119.6(3)
N1B C7B C8B 104.8(3)
N1B C7B C6B 125.3(3)
C8B C7B C6B 129.9(3)
N3B C8B C7B 105.7(3)
N3B C8B I1B 122.6(3)
C7B C8B I1B 131.6(3)
N1B C9B H9BA 109.5
N1B C9B H9BB 109.5
H9BA C9B H9BB 109.5
N1B C9B H9BC 109.5
H9BA C9B H9BC 109.5
H9BB C9B H9BC 109.5
C11B C10B C15B 124.4(4)
C11B C10B N3B 118.7(4)
C15B C10B N3B 116.9(3)
C10B C11B C12B 115.7(4)
C10B C11B C16B 121.8(4)
C12B C11B C16B 122.5(4)
C13B C12B C11B 122.5(4)
C13B C12B H12B 118.7
C11B C12B H12B 118.7
C12B C13B C14B 118.8(4)
C12B C13B C17B 121.4(4)
C14B C13B C17B 119.8(4)
C15B C14B C13B 121.8(4)
C15B C14B H14B 119.1
C13B C14B H14B 119.1
C14B C15B C10B 116.7(4)
C14B C15B C18B 121.8(4)
C10B C15B C18B 121.5(4)
C11B C16B H16D 109.5
C11B C16B H16E 109.5
H16D C16B H16E 109.5
C11B C16B H16F 109.5
H16D C16B H16F 109.5
H16E C16B H16F 109.5
C13B C17B H17D 109.5
C13B C17B H17E 109.5
H17D C17B H17E 109.5
C13B C17B H17F 109.5
H17D C17B H17F 109.5
H17E C17B H17F 109.5
C15B C18B H18D 109.5
C15B C18B H18E 109.5
H18D C18B H18E 109.5
C15B C18B H18F 109.5
H18D C18B H18F 109.5
H18E C18B H18F 109.5
N4B C19B C20B 104.8(3)
N4B C19B C2B 124.7(3)
C20B C19B C2B 130.5(4)
N6B C20B C19B 105.8(3)
N6B C20B I2B 122.5(3)
C19B C20B I2B 131.6(3)
N4B C21B H21D 109.5
N4B C21B H21E 109.5
H21D C21B H21E 109.5
N4B C21B H21F 109.5
H21D C21B H21F 109.5
H21E C21B H21F 109.5
C27B C22B C23B 124.5(4)
C27B C22B N6B 118.5(3)
C23B C22B N6B 117.0(4)
C24B C23B C22B 115.9(4)
C24B C23B C28B 122.1(4)
C22B C23B C28B 122.0(4)
C25B C24B C23B 122.2(4)
C25B C24B H24B 118.9
C23B C24B H24B 118.9
C24B C25B C26B 119.1(4)
C24B C25B C29B 120.7(4)
C26B C25B C29B 120.3(4)
C27B C26B C25B 121.5(4)
C27B C26B H26B 119.2
C25B C26B H26B 119.2
C22B C27B C26B 116.7(4)
C22B C27B C30B 122.5(4)
C26B C27B C30B 120.8(4)
C23B C28B H28D 109.5
C23B C28B H28E 109.5
H28D C28B H28E 109.5
C23B C28B H28F 109.5
H28D C28B H28F 109.5
H28E C28B H28F 109.5
C25B C29B H29D 109.5
C25B C29B H29E 109.5
H29D C29B H29E 109.5
C25B C29B H29F 109.5
H29D C29B H29F 109.5
H29E C29B H29F 109.5
C27B C30B H30D 109.5
C27B C30B H30E 109.5
H30D C30B H30E 109.5
C27B C30B H30F 109.5
H30D C30B H30F 109.5
H30E C30B H30F 109.5
F11A B1A F12A 112.8(5)
F11A B1A F13A 115.8(5)
F12A B1A F13A 108.5(4)
F11A B1A F14A 109.2(4)
F12A B1A F14A 104.6(4)
F13A B1A F14A 105.1(4)
F11B B1B F12B 112.1(5)
F11B B1B F14B 115.9(5)
F12B B1B F14B 109.7(4)
F11B B1B F13B 110.3(4)
F12B B1B F13B 102.9(4)
F14B B1B F13B 104.9(4)
F22A B2A F24A 116.6(5)
F22A B2A F23A 115.3(5)
F24A B2A F23A 111.6(4)
F22A B2A F21C 68.9(5)
F24A B2A F21C 114.9(4)
F23A B2A F21C 123.3(5)
F22A B2A F21A 112.3(6)
F24A B2A F21A 102.3(4)
F23A B2A F21A 95.9(4)
F21C B2A F21A 44.4(4)
F22A B2A F22C 30.3(3)
F24A B2A F22C 103.9(4)
F23A B2A F22C 99.2(4)
F21C B2A F22C 99.3(5)
F21A B2A F22C 142.1(5)
F22B B2B F21B 107.4(4)
F22B B2B F24B 111.6(5)
F21B B2B F24B 109.5(4)
F22B B2B F23B 113.1(4)
F21B B2B F23B 104.1(5)
F24B B2B F23B 110.8(4)
O1MB C1MB H1M1 109.5
O1MB C1MB H1M2 109.5
H1M1 C1MB H1M2 109.5
O1MB C1MB H1M3 109.5
H1M1 C1MB H1M3 109.5
H1M2 C1MB H1M3 109.5
O1MA C1MA H1M4 109.5
O1MA C1MA H1M5 109.5
H1M4 C1MA H1M5 109.5
O1MA C1MA H1M6 109.5
H1M4 C1MA H1M6 109.5
H1M5 C1MA H1M6 109.5
C1MA O1MA H1MA 109.5
C1MB O1MB H1MB 109.5

loop_
_geom_bond_atom_site_label_1
_geom_bond_atom_site_label_2
_geom_bond_distance
I1A C8A 2.056(4)
I2A C20A 2.054(3)
N1A N2A 1.321(4)
N1A C7A 1.363(5)
N1A C9A 1.472(5)
N2A N3A 1.325(5)
N3A C8A 1.362(5)
N3A C10A 1.457(4)
N4A N5A 1.320(5)
N4A C19A 1.362(5)
N4A C21A 1.475(5)
N5A N6A 1.331(4)
N6A C20A 1.363(5)
N6A C22A 1.447(5)
C1A C2A 1.391(5)
C1A C6A 1.394(5)
C1A H1AA 0.9500
C2A C3A 1.402(5)
C2A C19A 1.470(5)
C3A C4A 1.376(6)
C3A H3AA 0.9500
C4A C5A 1.388(5)
C4A H4AA 0.9500
C5A C6A 1.401(5)
C5A H5AA 0.9500
C6A C7A 1.470(5)
C7A C8A 1.376(5)
C9A H9AA 0.9800
C9A H9AB 0.9800
C9A H9AC 0.9800
C10A C15A 1.393(5)
C10A C11A 1.395(6)
C11A C12A 1.391(5)
C11A C16A 1.516(6)
C12A C13A 1.398(6)
C12A H12A 0.9500
C13A C14A 1.385(6)
C13A C17A 1.507(5)
C14A C15A 1.395(5)
C14A H14A 0.9500
C15A C18A 1.509(6)
C16A H16A 0.9800
C16A H16B 0.9800
C16A H16C 0.9800
C17A H17A 0.9800
C17A H17B 0.9800
C17A H17C 0.9800
C18A H18A 0.9800
C18A H18B 0.9800
C18A H18C 0.9800
C19A C20A 1.378(5)
C21A H21A 0.9800
C21A H21B 0.9800
C21A H21C 0.9800
C22A C27A 1.394(5)
C22A C23A 1.395(6)
C23A C24A 1.391(6)
C23A C28A 1.502(6)
C24A C25A 1.391(7)
C24A H24A 0.9500
C25A C26A 1.385(7)
C25A C29A 1.507(6)
C26A C27A 1.396(6)
C26A H26A 0.9500
C27A C30A 1.511(6)
C28A H28A 0.9800
C28A H28B 0.9800
C28A H28C 0.9800
C29A H29A 0.9800
C29A H29B 0.9800
C29A H29C 0.9800
C30A H30A 0.9800
C30A H30B 0.9800
C30A H30C 0.9800
I1B C8B 2.056(4)
I2B C20B 2.059(4)
N1B N2B 1.319(5)
N1B C7B 1.362(5)
N1B C9B 1.472(5)
N2B N3B 1.335(4)
N3B C8B 1.359(5)
N3B C10B 1.450(5)
N4B N5B 1.320(4)
N4B C19B 1.358(5)
N4B C21B 1.472(5)
N5B N6B 1.332(5)
N6B C20B 1.360(5)
N6B C22B 1.456(5)
C1B C2B 1.387(5)
C1B C6B 1.396(5)
C1B H1BA 0.9500
C2B C3B 1.402(5)
C2B C19B 1.477(5)
C3B C4B 1.388(5)
C3B H3BA 0.9500
C4B C5B 1.375(6)
C4B H4BA 0.9500
C5B C6B 1.405(5)
C5B H5BA 0.9500
C6B C7B 1.468(5)
C7B C8B 1.380(5)
C9B H9BA 0.9800
C9B H9BB 0.9800
C9B H9BC 0.9800
C10B C11B 1.390(5)
C10B C15B 1.402(5)
C11B C12B 1.405(6)
C11B C16B 1.502(6)
C12B C13B 1.381(6)
C12B H12B 0.9500
C13B C14B 1.397(6)
C13B C17B 1.508(6)
C14B C15B 1.384(6)
C14B H14B 0.9500
C15B C18B 1.506(5)
C16B H16D 0.9800
C16B H16E 0.9800
C16B H16F 0.9800
C17B H17D 0.9800
C17B H17E 0.9800
C17B H17F 0.9800
C18B H18D 0.9800
C18B H18E 0.9800
C18B H18F 0.9800
C19B C20B 1.374(5)
C21B H21D 0.9800
C21B H21E 0.9800
C21B H21F 0.9800
C22B C27B 1.382(6)
C22B C23B 1.399(5)
C23B C24B 1.394(6)
C23B C28B 1.507(6)
C24B C25B 1.381(7)
C24B H24B 0.9500
C25B C26B 1.394(6)
C25B C29B 1.517(6)
C26B C27B 1.393(5)
C26B H26B 0.9500
C27B C30B 1.511(5)
C28B H28D 0.9800
C28B H28E 0.9800
C28B H28F 0.9800
C29B H29D 0.9800
C29B H29E 0.9800
C29B H29F 0.9800
C30B H30D 0.9800
C30B H30E 0.9800
C30B H30F 0.9800
B1A F11A 1.303(6)
B1A F12A 1.329(6)
B1A F13A 1.383(5)
B1A F14A 1.443(6)
B1B F11B 1.305(6)
B1B F12B 1.332(6)
B1B F14B 1.374(5)
B1B F13B 1.460(6)
B2A F22A 1.278(8)
B2A F24A 1.372(5)
B2A F23A 1.375(6)
B2A F21C 1.420(8)
B2A F21A 1.421(8)
B2A F22C 1.495(8)
B2B F22B 1.362(6)
B2B F21B 1.376(6)
B2B F24B 1.384(6)
B2B F23B 1.410(7)
C1MB O1MB 1.377(8)
C1MB H1M1 0.9800
C1MB H1M2 0.9800
C1MB H1M3 0.9800
C1MA O1MA 1.385(7)
C1MA H1M4 0.9800
C1MA H1M5 0.9800
C1MA H1M6 0.9800
O1MA H1MA 0.8400
O1MB H1MB 0.8400

loop_
_publcif_info_datablock.id
_publcif_info_datablock.publ_exptl
_publcif_info_datablock.publ_geom
_publcif_info_datablock.structure
{2ce38889-c932-41ea-8ac3-883a2ec3c490} y y y
